data_4022942
loop_
_publ_author_name
'Rodolphe Jazzar'
'Jean-Baptiste Bourg'
'Rian D. Dewhurst'
'Bruno Donnadieu'
'Guy Bertrand'

_publ_contact_author 'Prof G. Bertrand'
_publ_contact_author_address
;
University of California
Department of Chemistry
Riverside, CA 92521 USA
;
_publ_contact_author_email 'gbertrand@mail.ucr.edu '
_publ_contact_author_phone 909-787-2719
_publ_section_title
;
 Intramolecular "Hydroiminiumation and -amidiniumation"
 of Alkenes: A Convenient, Flexible, and Scalable Route to
 Cyclic Iminium and Imidazolinium Salts
;
_journal_name_full 'Journal of Organic Chemistry'
_journal_page_first 3492
_journal_page_last 3499
_journal_paper_doi 10.1021/jo0703909
_journal_volume 72
_journal_year 2007
_chemical_formula_sum 'C29 H41 Cl4 N2'
_chemical_formula_weight 559.44
_chemical_name_systematic
;
 ?
;
_space_group_IT_number 14
_symmetry_cell_setting monoclinic
_symmetry_space_group_name_Hall '-P 2ybc'
_symmetry_space_group_name_H-M 'P 1 21/c 1'
_atom_sites_solution_hydrogens geom
_atom_sites_solution_primary direct
_atom_sites_solution_secondary difmap
_audit_creation_method SHELXL-97
_cell_angle_alpha 90.00
_cell_angle_beta 101.369(2)
_cell_angle_gamma 90.00
_cell_formula_units_Z 4
_cell_length_a 17.326(2)
_cell_length_b 8.5078(10)
_cell_length_c 21.213(3)
_cell_measurement_reflns_used 4181
_cell_measurement_temperature 100(2)
_cell_measurement_theta_max 24.39
_cell_measurement_theta_min 2.49
_cell_volume 3065.6(6)
_computing_cell_refinement 'Bruker SMART'
_computing_data_collection 'Bruker SMART'
_computing_data_reduction 'Bruker SAINT'
_computing_molecular_graphics ORTEP3
_computing_publication_material 'Bruker SHELXTL'
_computing_structure_refinement 'SHELXL-97 (Sheldrick, 1997)'
_computing_structure_solution Sir97
_diffrn_ambient_temperature 100(2)
_diffrn_measured_fraction_theta_full 0.992
_diffrn_measured_fraction_theta_max 0.992
_diffrn_measurement_device_type 'CCD area detector'
_diffrn_measurement_method 'phi and omega scans'
_diffrn_radiation_monochromator graphite
_diffrn_radiation_source 'fine-focus sealed tube'
_diffrn_radiation_type MoK\a
_diffrn_radiation_wavelength 0.71073
_diffrn_reflns_av_R_equivalents 0.0358
_diffrn_reflns_av_sigmaI/netI 0.0347
_diffrn_reflns_limit_h_max 15
_diffrn_reflns_limit_h_min -19
_diffrn_reflns_limit_k_max 9
_diffrn_reflns_limit_k_min -9
_diffrn_reflns_limit_l_max 23
_diffrn_reflns_limit_l_min -23
_diffrn_reflns_number 17060
_diffrn_reflns_theta_full 23.26
_diffrn_reflns_theta_max 23.26
_diffrn_reflns_theta_min 2.40
_exptl_absorpt_coefficient_mu 0.406
_exptl_absorpt_correction_T_max 0.9780
_exptl_absorpt_correction_T_min 0.8369
_exptl_absorpt_correction_type multi-scan
_exptl_crystal_colour colorless
_exptl_crystal_density_diffrn 1.212
_exptl_crystal_density_method 'not measured'
_exptl_crystal_description 'prism frag'
_exptl_crystal_F_000 1188
_exptl_crystal_size_max 0.46
_exptl_crystal_size_mid 0.14
_exptl_crystal_size_min 0.06
_refine_diff_density_max 0.567
_refine_diff_density_min -0.514
_refine_diff_density_rms 0.064
_refine_ls_extinction_coef 0.0112(13)
_refine_ls_extinction_expression Fc^*^=kFc[1+0.001xFc^2^\l^3^/sin(2\q)]^-1/4^
_refine_ls_extinction_method SHELXL
_refine_ls_goodness_of_fit_ref 1.037
_refine_ls_hydrogen_treatment constr
_refine_ls_matrix_type full
_refine_ls_number_parameters 363
_refine_ls_number_reflns 4376
_refine_ls_number_restraints 30
_refine_ls_restrained_S_all 1.086
_refine_ls_R_factor_all 0.0717
_refine_ls_R_factor_gt 0.0553
_refine_ls_shift/su_max 0.000
_refine_ls_shift/su_mean 0.000
_refine_ls_structure_factor_coef Fsqd
_refine_ls_weighting_details 'calc w=1/[\s^2^(Fo^2^)+(0.0819P)^2^+3.2283P] where P=(Fo^2^+2Fc^2^)/3'
_refine_ls_weighting_scheme calc
_refine_ls_wR_factor_gt 0.1450
_refine_ls_wR_factor_ref 0.1571
_reflns_number_gt 3471
_reflns_number_total 4376
_reflns_threshold_expression >2sigma(I)
_cod_data_source_file jo0703909si20070226_013125_2.cif
_cod_data_source_block 11a
_cod_original_sg_symbol_H-M 'P 21/c'
_cod_database_code 4022942

loop_
_symmetry_equiv_pos_as_xyz
'x, y, z'
'-x, y+1/2, -z+1/2'
'-x, -y, -z'
'x, -y-1/2, z-1/2'

loop_
_atom_site_label
_atom_site_type_symbol
_atom_site_fract_x
_atom_site_fract_y
_atom_site_fract_z
_atom_site_U_iso_or_equiv
_atom_site_adp_type
_atom_site_occupancy
_atom_site_symmetry_multiplicity
_atom_site_calc_flag
_atom_site_refinement_flags
_atom_site_disorder_assembly
_atom_site_disorder_group
N1 N 0.17929(16) 0.6739(3) 0.96231(13) 0.0304(7) Uani 1 1 d . . .
N2 N 0.30604(16) 0.6734(3) 0.96420(12) 0.0274(6) Uani 1 1 d . C .
C1 C 0.24438(19) 0.7560(4) 0.96979(14) 0.0242(7) Uani 1 1 d . . .
H1 H 0.2465 0.8656 0.9785 0.029 Uiso 1 1 calc R . .
C2 C 0.2837(2) 0.5061(4) 0.94871(17) 0.0353(8) Uani 1 1 d . . .
H2 H 0.3127 0.4344 0.9827 0.042 Uiso 1 1 calc R A 1
C3 C 0.1952(2) 0.5053(4) 0.94933(17) 0.0370(9) Uani 1 1 d . C .
H3 H 0.1841 0.4368 0.9848 0.044 Uiso 1 1 calc R B 2
C4 C 0.10187(19) 0.7336(4) 0.96299(16) 0.0296(8) Uani 1 1 d . . .
C5 C 0.0584(2) 0.8021(4) 0.90673(17) 0.0353(8) Uani 1 1 d . . .
C6 C -0.0173(2) 0.8511(4) 0.9077(2) 0.0456(10) Uani 1 1 d . . .
H6 H -0.0476 0.8982 0.8703 0.055 Uiso 1 1 calc R . .
C7 C -0.0496(2) 0.8339(5) 0.9607(2) 0.0522(11) Uani 1 1 d . . .
H7 H -0.1020 0.8680 0.9599 0.063 Uiso 1 1 calc R . .
C8 C -0.0064(3) 0.7674(5) 1.0154(2) 0.0523(11) Uani 1 1 d . . .
H8 H -0.0297 0.7554 1.0521 0.063 Uiso 1 1 calc R . .
C9 C 0.0711(2) 0.7167(4) 1.01855(18) 0.0388(9) Uani 1 1 d . . .
C10 C 0.38442(19) 0.7328(4) 0.96542(15) 0.0271(8) Uani 1 1 d . . .
C11 C 0.4009(2) 0.8042(4) 0.91015(15) 0.0300(8) Uani 1 1 d . C .
C12 C 0.4779(2) 0.8513(4) 0.91192(17) 0.0385(9) Uani 1 1 d . . .
H12 H 0.4906 0.9011 0.8752 0.046 Uiso 1 1 calc R C .
C13 C 0.5364(2) 0.8282(4) 0.96506(19) 0.0411(9) Uani 1 1 d . C .
H13 H 0.5891 0.8588 0.9646 0.049 Uiso 1 1 calc R . .
C14 C 0.5178(2) 0.7597(4) 1.01931(18) 0.0399(9) Uani 1 1 d . . .
H14 H 0.5582 0.7450 1.0562 0.048 Uiso 1 1 calc R C .
C15 C 0.4422(2) 0.7122(4) 1.02133(16) 0.0326(8) Uani 1 1 d . C .
C16 C 0.0917(2) 0.8257(5) 0.84634(17) 0.0450(10) Uani 1 1 d . . .
H16 H 0.1445 0.7736 0.8532 0.054 Uiso 1 1 calc R . .
C17 C 0.1037(3) 1.0011(5) 0.8355(2) 0.0585(12) Uani 1 1 d . . .
H17A H 0.0526 1.0546 0.8279 0.088 Uiso 1 1 calc R . .
H17B H 0.1283 1.0151 0.7981 0.088 Uiso 1 1 calc R . .
H17C H 0.1378 1.0460 0.8736 0.088 Uiso 1 1 calc R . .
C18 C 0.0395(3) 0.7502(6) 0.7873(2) 0.0748(15) Uani 1 1 d . . .
H18A H 0.0341 0.6375 0.7950 0.112 Uiso 1 1 calc R . .
H18B H 0.0636 0.7652 0.7496 0.112 Uiso 1 1 calc R . .
H18C H -0.0126 0.7996 0.7795 0.112 Uiso 1 1 calc R . .
C19 C 0.1205(3) 0.6551(5) 1.08016(19) 0.0519(11) Uani 1 1 d . . .
H19 H 0.1612 0.5836 1.0684 0.062 Uiso 1 1 calc R . .
C20 C 0.1636(3) 0.7909(5) 1.1197(2) 0.0531(11) Uani 1 1 d . . .
H20A H 0.1916 0.8536 1.0927 0.080 Uiso 1 1 calc R . .
H20B H 0.2014 0.7484 1.1563 0.080 Uiso 1 1 calc R . .
H20C H 0.1253 0.8574 1.1356 0.080 Uiso 1 1 calc R . .
C21 C 0.0729(4) 0.5603(6) 1.1204(2) 0.0799(17) Uani 1 1 d . . .
H21A H 0.0376 0.6309 1.1378 0.120 Uiso 1 1 calc R . .
H21B H 0.1088 0.5089 1.1559 0.120 Uiso 1 1 calc R . .
H21C H 0.0418 0.4805 1.0933 0.120 Uiso 1 1 calc R . .
C22 C 0.3381(2) 0.8366(5) 0.85055(16) 0.0397(9) Uani 1 1 d . . .
H22 H 0.2883 0.7846 0.8565 0.048 Uiso 1 1 calc R C .
C23 C 0.3228(3) 1.0132(5) 0.84371(19) 0.0549(11) Uani 1 1 d . C .
H23A H 0.3077 1.0534 0.8828 0.082 Uiso 1 1 calc R . .
H23B H 0.2802 1.0328 0.8067 0.082 Uiso 1 1 calc R . .
H23C H 0.3708 1.0666 0.8372 0.082 Uiso 1 1 calc R . .
C24 C 0.3607(3) 0.7687(6) 0.79004(19) 0.0634(13) Uani 1 1 d . C .
H24A H 0.4081 0.8215 0.7821 0.095 Uiso 1 1 calc R . .
H24B H 0.3174 0.7851 0.7532 0.095 Uiso 1 1 calc R . .
H24C H 0.3710 0.6558 0.7960 0.095 Uiso 1 1 calc R . .
C25 C 0.4193(2) 0.6511(4) 1.08246(17) 0.0428(10) Uani 1 1 d . . .
H25 H 0.3748 0.5754 1.0698 0.051 Uiso 1 1 calc R C .
C26 C 0.4863(3) 0.5649(5) 1.1266(2) 0.0624(13) Uani 1 1 d . C .
H26A H 0.5065 0.4815 1.1024 0.094 Uiso 1 1 calc R . .
H26B H 0.4667 0.5186 1.1627 0.094 Uiso 1 1 calc R . .
H26C H 0.5287 0.6392 1.1430 0.094 Uiso 1 1 calc R . .
C27 C 0.3898(3) 0.7881(5) 1.11838(18) 0.0494(11) Uani 1 1 d . C .
H27A H 0.4335 0.8602 1.1341 0.074 Uiso 1 1 calc R . .
H27B H 0.3690 0.7472 1.1549 0.074 Uiso 1 1 calc R . .
H27C H 0.3480 0.8443 1.0891 0.074 Uiso 1 1 calc R . .
C28A C 0.2917(5) 0.4525(9) 0.8849(4) 0.0438(19) Uani 0.50 1 d P C 1
H28A H 0.2587 0.5176 0.8521 0.066 Uiso 0.50 1 calc PR C 1
H28B H 0.2748 0.3426 0.8791 0.066 Uiso 0.50 1 calc PR C 1
H28C H 0.3468 0.4612 0.8806 0.066 Uiso 0.50 1 calc PR C 1
C28B C 0.1537(4) 0.4423(8) 0.8844(4) 0.0423(19) Uani 0.50 1 d P C 2
H29A H 0.0966 0.4513 0.8808 0.063 Uiso 0.50 1 calc PR C 2
H29B H 0.1679 0.3317 0.8805 0.063 Uiso 0.50 1 calc PR C 2
H29C H 0.1699 0.5033 0.8501 0.063 Uiso 0.50 1 calc PR C 2
Cl1 Cl 0.75183(4) 0.86457(8) 0.99393(4) 0.0262(3) Uani 1 1 d . . .
C30 C 0.7129(3) 0.7925(6) 0.8325(2) 0.0768(15) Uani 1 1 d D . .
H30 H 0.7224 0.8506 0.8742 0.092 Uiso 1 1 calc R D 1
Cl2A Cl 0.7784(6) 0.8459(13) 0.7850(5) 0.209(4) Uani 0.50 1 d PD E 1
Cl3A Cl 0.71672(16) 0.5841(2) 0.84369(9) 0.0449(6) Uani 0.50 1 d PD E 1
Cl4A Cl 0.6203(6) 0.8201(16) 0.7897(6) 0.294(6) Uani 0.50 1 d PD E 1
Cl2B Cl 0.7051(10) 0.6004(13) 0.8384(6) 0.400(11) Uani 0.50 1 d PD E 2
Cl3B Cl 0.78344(15) 0.8400(3) 0.78537(12) 0.0426(6) Uani 0.50 1 d PD E 2
Cl4B Cl 0.61680(13) 0.8310(3) 0.78767(10) 0.0424(6) Uani 0.50 1 d PD E 2

loop_
_atom_site_aniso_label
_atom_site_aniso_U_11
_atom_site_aniso_U_22
_atom_site_aniso_U_33
_atom_site_aniso_U_23
_atom_site_aniso_U_13
_atom_site_aniso_U_12
N1 0.0230(16) 0.0253(15) 0.0418(17) -0.0003(12) 0.0039(12) 0.0004(12)
N2 0.0267(16) 0.0260(14) 0.0317(15) -0.0016(11) 0.0114(12) -0.0024(12)
C1 0.0265(19) 0.0248(16) 0.0216(16) 0.0022(13) 0.0057(13) 0.0005(15)
C2 0.035(2) 0.0255(18) 0.046(2) -0.0063(15) 0.0082(16) -0.0004(15)
C3 0.033(2) 0.0262(19) 0.052(2) -0.0023(16) 0.0083(17) -0.0014(16)
C4 0.0209(18) 0.0275(18) 0.041(2) 0.0002(15) 0.0069(15) -0.0037(14)
C5 0.027(2) 0.0302(18) 0.046(2) -0.0014(16) 0.0010(16) 0.0004(16)
C6 0.029(2) 0.044(2) 0.061(3) -0.0038(19) 0.0005(19) 0.0044(17)
C7 0.027(2) 0.045(2) 0.085(3) -0.005(2) 0.011(2) 0.0010(18)
C8 0.053(3) 0.041(2) 0.074(3) -0.009(2) 0.040(2) -0.009(2)
C9 0.042(2) 0.032(2) 0.046(2) 0.0009(16) 0.0153(18) -0.0033(17)
C10 0.0229(18) 0.0269(17) 0.0333(18) -0.0041(14) 0.0101(14) -0.0017(14)
C11 0.028(2) 0.0329(18) 0.0310(18) -0.0041(14) 0.0106(15) -0.0026(15)
C12 0.038(2) 0.042(2) 0.041(2) -0.0042(16) 0.0192(18) -0.0064(17)
C13 0.026(2) 0.042(2) 0.057(2) -0.0076(18) 0.0120(18) -0.0050(17)
C14 0.031(2) 0.037(2) 0.048(2) -0.0062(17) -0.0019(17) 0.0013(17)
C15 0.032(2) 0.0267(18) 0.038(2) -0.0033(15) 0.0032(16) 0.0016(15)
C16 0.041(2) 0.053(2) 0.038(2) 0.0041(17) 0.0012(17) 0.0022(19)
C17 0.052(3) 0.064(3) 0.058(3) 0.019(2) 0.006(2) -0.002(2)
C18 0.091(4) 0.083(4) 0.046(3) -0.009(2) 0.003(3) -0.023(3)
C19 0.073(3) 0.044(2) 0.042(2) 0.0063(18) 0.021(2) 0.008(2)
C20 0.049(3) 0.058(3) 0.051(2) 0.012(2) 0.005(2) 0.001(2)
C21 0.136(5) 0.059(3) 0.049(3) 0.001(2) 0.026(3) -0.032(3)
C22 0.033(2) 0.057(2) 0.0301(19) 0.0023(16) 0.0086(16) -0.0071(18)
C23 0.052(3) 0.067(3) 0.045(2) 0.015(2) 0.0078(19) 0.006(2)
C24 0.064(3) 0.092(4) 0.034(2) -0.009(2) 0.009(2) -0.001(3)
C25 0.051(3) 0.041(2) 0.034(2) 0.0064(16) 0.0025(17) -0.0074(18)
C26 0.084(4) 0.048(3) 0.048(2) 0.009(2) -0.005(2) 0.009(2)
C27 0.055(3) 0.059(3) 0.037(2) 0.0074(18) 0.0169(19) 0.004(2)
C28A 0.038(5) 0.036(4) 0.060(5) -0.006(4) 0.018(4) -0.003(3)
C28B 0.028(4) 0.032(4) 0.065(5) -0.010(3) 0.003(4) 0.000(3)
Cl1 0.0210(5) 0.0183(4) 0.0407(5) -0.0011(3) 0.0091(3) -0.0002(3)
C30 0.081(4) 0.093(4) 0.055(3) -0.003(3) 0.010(3) -0.006(3)
Cl2A 0.214(10) 0.219(10) 0.197(8) -0.019(7) 0.046(7) -0.061(7)
Cl3A 0.0837(17) 0.0248(10) 0.0241(10) 0.0029(8) 0.0052(10) 0.0092(11)
Cl4A 0.262(13) 0.386(16) 0.236(11) -0.054(10) 0.055(9) 0.030(11)
Cl2B 0.60(3) 0.382(18) 0.239(12) -0.064(11) 0.135(14) -0.266(18)
Cl3B 0.0335(14) 0.0595(17) 0.0362(13) -0.0077(12) 0.0107(11) -0.0241(12)
Cl4B 0.0347(13) 0.0602(14) 0.0314(11) 0.0015(9) 0.0045(9) 0.0227(10)

loop_
_atom_type_symbol
_atom_type_description
_atom_type_scat_dispersion_real
_atom_type_scat_dispersion_imag
_atom_type_scat_source
C C 0.0033 0.0016 'International Tables Vol C Tables 4.2.6.8 and 6.1.1.4'
H H 0.0000 0.0000 'International Tables Vol C Tables 4.2.6.8 and 6.1.1.4'
N N 0.0061 0.0033 'International Tables Vol C Tables 4.2.6.8 and 6.1.1.4'
Cl Cl 0.1484 0.1585 'International Tables Vol C Tables 4.2.6.8 and 6.1.1.4'

loop_
_geom_angle_atom_site_label_1
_geom_angle_atom_site_label_2
_geom_angle_atom_site_label_3
_geom_angle
C1 N1 C4 126.4(3)
C1 N1 C3 110.4(3)
C4 N1 C3 123.2(3)
C1 N2 C10 126.4(3)
C1 N2 C2 110.6(3)
C10 N2 C2 122.6(3)
N2 C1 N1 113.7(3)
C28A C2 N2 115.7(4)
C28A C2 C3 106.4(4)
N2 C2 C3 102.6(3)
N1 C3 C28B 115.7(4)
N1 C3 C2 102.6(3)
C28B C3 C2 106.8(4)
C9 C4 C5 122.1(3)
C9 C4 N1 119.0(3)
C5 C4 N1 118.9(3)
C6 C5 C4 117.6(3)
C6 C5 C16 119.5(3)
C4 C5 C16 122.8(3)
C7 C6 C5 121.8(4)
C6 C7 C8 119.9(4)
C7 C8 C9 121.7(4)
C4 C9 C8 116.8(3)
C4 C9 C19 121.5(3)
C8 C9 C19 121.6(4)
C11 C10 C15 122.2(3)
C11 C10 N2 118.9(3)
C15 C10 N2 118.8(3)
C12 C11 C10 117.2(3)
C12 C11 C22 119.8(3)
C10 C11 C22 122.9(3)
C13 C12 C11 122.1(3)
C12 C13 C14 119.1(3)
C15 C14 C13 121.9(3)
C14 C15 C10 117.4(3)
C14 C15 C25 122.4(3)
C10 C15 C25 120.1(3)
C5 C16 C17 109.9(3)
C5 C16 C18 111.9(4)
C17 C16 C18 111.2(3)
C9 C19 C21 113.0(4)
C9 C19 C20 110.2(3)
C21 C19 C20 110.5(3)
C11 C22 C24 111.8(3)
C11 C22 C23 109.8(3)
C24 C22 C23 111.1(3)
C15 C25 C26 113.1(4)
C15 C25 C27 109.4(3)
C26 C25 C27 110.4(3)
Cl2B C30 Cl4A 95.4(8)
Cl2B C30 Cl2A 112.4(7)
Cl4A C30 Cl2A 108.2(6)
Cl2B C30 Cl3B 110.3(6)
Cl4A C30 Cl3B 110.6(5)
Cl2A C30 Cl3B 2.8(5)
Cl2B C30 Cl4B 98.1(6)
Cl4A C30 Cl4B 2.7(5)
Cl2A C30 Cl4B 107.1(4)
Cl3B C30 Cl4B 109.5(3)
Cl2B C30 Cl3A 7.0(6)
Cl4A C30 Cl3A 102.4(6)
Cl2A C30 Cl3A 109.2(5)
Cl3B C30 Cl3A 106.9(3)
Cl4B C30 Cl3A 105.1(3)

loop_
_geom_bond_atom_site_label_1
_geom_bond_atom_site_label_2
_geom_bond_distance
N1 C1 1.310(4)
N1 C4 1.437(4)
N1 C3 1.496(4)
N2 C1 1.304(4)
N2 C10 1.444(4)
N2 C2 1.494(4)
C2 C28A 1.462(8)
C2 C3 1.536(5)
C3 C28B 1.520(8)
C4 C9 1.393(5)
C4 C5 1.406(5)
C5 C6 1.380(5)
C5 C16 1.519(5)
C6 C7 1.359(6)
C7 C8 1.373(6)
C8 C9 1.400(6)
C9 C19 1.508(5)
C10 C11 1.399(5)
C10 C15 1.404(5)
C11 C12 1.386(5)
C11 C22 1.522(5)
C12 C13 1.374(5)
C13 C14 1.384(5)
C14 C15 1.379(5)
C15 C25 1.520(5)
C16 C17 1.530(6)
C16 C18 1.535(6)
C19 C21 1.528(6)
C19 C20 1.533(6)
C22 C24 1.527(5)
C22 C23 1.527(6)
C25 C26 1.528(6)
C25 C27 1.535(5)
C30 Cl2B 1.647(11)
C30 Cl4A 1.698(10)
C30 Cl2A 1.719(9)
C30 Cl3B 1.770(6)
C30 Cl4B 1.778(6)
C30 Cl3A 1.788(6)
